data_4333545
loop_
_publ_author_name
'Nathalie S\'egaud'
'Jean-No\"el Rebilly'
'Katell S\'en\'echal-David'
'R\'egis Guillot'
'Laurianne Billon'
'Jean-Pierre Baltaze'
'Jonathan Farjon'
'Olivia Reinaud'
'Fr\'ed\'eric Banse'

_publ_contact_author_address
;Institut de Chimie Mol\'eculaire et des Mat\'eriaux d'Orsay,
UMR CNRS 8182,
b\^at. 420,
Universit\'e Paris Sud-11,
91405 Orsay,
FRANCE.
;
_publ_contact_author_email frederic.banse@u-psud.fr
_publ_contact_author_name 'Fr\'ed\'eric Banse'
_publ_section_title
;
 Iron Coordination Chemistry with New Ligands Containing Triazole and
 Pyridine Moieties. Comparison of the Coordination Ability of the N-Donors
;
_journal_name_full 'Inorganic Chemistry'
_journal_page_first 691
_journal_page_last 700
_journal_paper_doi 10.1021/ic301834x
_journal_volume 52
_journal_year 2013
_chemical_formula_moiety 'C24 H27 Cl Fe N5, F6 P, C H4 O'
_chemical_formula_sum 'C25 H31 Cl F6 Fe N5 O P'
_chemical_formula_weight 653.82
_space_group_IT_number 14
_symmetry_cell_setting monoclinic
_symmetry_Int_Tables_number 14
_symmetry_space_group_name_Hall '-P 2yn'
_symmetry_space_group_name_H-M 'P 1 21/n 1'
_atom_sites_solution_hydrogens geom
_atom_sites_solution_primary direct
_atom_sites_solution_secondary difmap
_audit_creation_method SHELXL-97
_cell_angle_alpha 90.00
_cell_angle_beta 93.6230(10)
_cell_angle_gamma 90.00
_cell_formula_units_Z 4
_cell_length_a 8.0619(5)
_cell_length_b 31.6170(18)
_cell_length_c 10.9518(6)
_cell_measurement_reflns_used 7826
_cell_measurement_temperature 100(1)
_cell_measurement_theta_max 31.39
_cell_measurement_theta_min 2.58
_cell_volume 2786.0(3)
_computing_structure_refinement 'SHELXL-97 (Sheldrick, 1997)'
_diffrn_ambient_temperature 100(1)
_diffrn_measured_fraction_theta_full 0.989
_diffrn_measured_fraction_theta_max 0.734
_diffrn_radiation_monochromator graphite
_diffrn_radiation_source 'fine-focus sealed tube'
_diffrn_radiation_type MoK\a
_diffrn_radiation_wavelength 0.71073
_diffrn_reflns_av_R_equivalents 0.0277
_diffrn_reflns_av_sigmaI/netI 0.0438
_diffrn_reflns_limit_h_max 12
_diffrn_reflns_limit_h_min -12
_diffrn_reflns_limit_k_max 41
_diffrn_reflns_limit_k_min -49
_diffrn_reflns_limit_l_max 17
_diffrn_reflns_limit_l_min -11
_diffrn_reflns_number 23917
_diffrn_reflns_theta_full 26.00
_diffrn_reflns_theta_max 34.08
_diffrn_reflns_theta_min 1.97
_diffrn_source_type 'kappa X8 APEX II Bruker ICMMO'
_exptl_absorpt_coefficient_mu 0.764
_exptl_absorpt_correction_T_max 0.8772
_exptl_absorpt_correction_T_min 0.8485
_exptl_absorpt_correction_type psi-scan
_exptl_absorpt_process_details SADABS
_exptl_crystal_density_diffrn 1.559
_exptl_crystal_F_000 1344
_exptl_crystal_size_max 0.24
_exptl_crystal_size_mid 0.21
_exptl_crystal_size_min 0.19
_refine_diff_density_max 1.639
_refine_diff_density_min -1.345
_refine_diff_density_rms 0.096
_refine_ls_extinction_method none
_refine_ls_goodness_of_fit_ref 1.067
_refine_ls_hydrogen_treatment constr
_refine_ls_matrix_type full
_refine_ls_number_parameters 363
_refine_ls_number_reflns 8400
_refine_ls_number_restraints 0
_refine_ls_restrained_S_all 1.067
_refine_ls_R_factor_all 0.0799
_refine_ls_R_factor_gt 0.0575
_refine_ls_shift/su_max 0.001
_refine_ls_shift/su_mean 0.000
_refine_ls_structure_factor_coef Fsqd
_refine_ls_weighting_details 'calc w=1/[\s^2^(Fo^2^)+(0.0656P)^2^+4.4172P] where P=(Fo^2^+2Fc^2^)/3'
_refine_ls_weighting_scheme calc
_refine_ls_wR_factor_gt 0.1434
_refine_ls_wR_factor_ref 0.1521
_reflns_number_gt 6184
_reflns_number_total 8400
_reflns_threshold_expression >2sigma(I)
_cod_data_source_file ic301834x_si_005.cif
_cod_data_source_block 1244_GuillotICMMO
_cod_original_sg_symbol_H-M 'P 21/n'
_cod_database_code 4333545

loop_
_symmetry_equiv_pos_as_xyz
'x, y, z'
'-x+1/2, y+1/2, -z+1/2'
'-x, -y, -z'
'x-1/2, -y-1/2, z-1/2'

loop_
_atom_site_label
_atom_site_type_symbol
_atom_site_fract_x
_atom_site_fract_y
_atom_site_fract_z
_atom_site_U_iso_or_equiv
_atom_site_adp_type
_atom_site_occupancy
_atom_site_symmetry_multiplicity
_atom_site_calc_flag
_atom_site_refinement_flags
C1 C 0.5345(4) 0.18539(9) 0.7675(3) 0.0252(6) Uani 1 1 d .
H1A H 0.5974 0.1758 0.8407 0.030 Uiso 1 1 calc R
H1B H 0.5532 0.2156 0.7598 0.030 Uiso 1 1 calc R
C2 C 0.5996(4) 0.16318(10) 0.6573(3) 0.0310(7) Uani 1 1 d .
H2A H 0.5172 0.1654 0.5891 0.037 Uiso 1 1 calc R
H2B H 0.6993 0.1775 0.6343 0.037 Uiso 1 1 calc R
C3 C 0.6394(4) 0.11693(10) 0.6801(3) 0.0256(6) Uani 1 1 d .
H3A H 0.7164 0.1078 0.6208 0.031 Uiso 1 1 calc R
H3B H 0.6961 0.1143 0.7605 0.031 Uiso 1 1 calc R
C4 C 0.2538(4) 0.20289(10) 0.6892(3) 0.0331(7) Uani 1 1 d .
H4A H 0.3291 0.2190 0.6415 0.040 Uiso 1 1 calc R
H4B H 0.1871 0.2230 0.7316 0.040 Uiso 1 1 calc R
C5 C 0.1405(3) 0.17787(9) 0.6029(2) 0.0190(5) Uani 1 1 d .
C6 C 0.0474(4) 0.19946(11) 0.5112(3) 0.0292(6) Uani 1 1 d .
H6 H 0.0527 0.2288 0.5059 0.035 Uiso 1 1 calc R
C7 C -0.0523(4) 0.17670(11) 0.4288(3) 0.0344(7) Uani 1 1 d .
H7 H -0.1157 0.1905 0.3670 0.041 Uiso 1 1 calc R
C8 C -0.0576(3) 0.13325(11) 0.4385(3) 0.0282(6) Uani 1 1 d .
H8 H -0.1236 0.1173 0.3831 0.034 Uiso 1 1 calc R
C9 C 0.0367(3) 0.11410(9) 0.5318(2) 0.0201(5) Uani 1 1 d .
H9 H 0.0327 0.0848 0.5386 0.024 Uiso 1 1 calc R
C10 C 0.5453(3) 0.04835(9) 0.7411(2) 0.0209(5) Uani 1 1 d .
H10A H 0.6538 0.0394 0.7174 0.025 Uiso 1 1 calc R
H10B H 0.4667 0.0259 0.7199 0.025 Uiso 1 1 calc R
C11 C 0.5521(3) 0.05579(9) 0.8771(2) 0.0194(5) Uani 1 1 d .
C12 C 0.6638(3) 0.03462(10) 0.9572(3) 0.0249(6) Uani 1 1 d .
H12 H 0.7425 0.0165 0.9273 0.030 Uiso 1 1 calc R
C13 C 0.6570(4) 0.04079(10) 1.0816(3) 0.0272(6) Uani 1 1 d .
H13 H 0.7297 0.0265 1.1365 0.033 Uiso 1 1 calc R
C14 C 0.5407(4) 0.06858(10) 1.1236(2) 0.0260(6) Uani 1 1 d .
H14 H 0.5338 0.0734 1.2069 0.031 Uiso 1 1 calc R
C15 C 0.4349(3) 0.08909(9) 1.0384(2) 0.0213(5) Uani 1 1 d .
H15 H 0.3566 0.1078 1.0663 0.026 Uiso 1 1 calc R
C16 C 0.3165(3) 0.19272(9) 0.9056(2) 0.0214(5) Uani 1 1 d .
H16A H 0.3185 0.2234 0.9073 0.026 Uiso 1 1 calc R
H16B H 0.4016 0.1826 0.9650 0.026 Uiso 1 1 calc R
C17 C 0.1496(3) 0.17750(9) 0.9407(2) 0.0214(5) Uani 1 1 d .
C18 C 0.0511(4) 0.20119(10) 1.0135(3) 0.0295(6) Uani 1 1 d .
H18 H 0.0817 0.2286 1.0360 0.035 Uiso 1 1 calc R
C19 C -0.0931(4) 0.18377(11) 1.0525(3) 0.0313(7) Uani 1 1 d .
H19 H -0.1613 0.1993 1.1013 0.038 Uiso 1 1 calc R
C20 C -0.1349(4) 0.14277(10) 1.0178(3) 0.0285(6) Uani 1 1 d .
H20 H -0.2300 0.1300 1.0445 0.034 Uiso 1 1 calc R
C21 C -0.0323(3) 0.12123(9) 0.9426(3) 0.0232(6) Uani 1 1 d .
H21 H -0.0616 0.0939 0.9181 0.028 Uiso 1 1 calc R
C22 C 0.4451(3) 0.07664(10) 0.5438(2) 0.0229(6) Uani 1 1 d .
H22A H 0.3471 0.0588 0.5415 0.027 Uiso 1 1 calc R
H22B H 0.4160 0.1025 0.4997 0.027 Uiso 1 1 calc R
C23 C 0.5776(4) 0.05464(9) 0.4817(2) 0.0241(6) Uani 1 1 d .
C24 C 0.6892(4) 0.03718(10) 0.4377(3) 0.0288(6) Uani 1 1 d .
H24 H 0.7769 0.0234 0.4032 0.035 Uiso 1 1 calc R
C25 C 0.8675(8) 0.94399(18) 0.7426(6) 0.091(2) Uani 1 1 d .
H25A H 0.9624 0.9451 0.8001 0.137 Uiso 1 1 calc R
H25B H 0.8464 0.9152 0.7186 0.137 Uiso 1 1 calc R
H25C H 0.7723 0.9552 0.7799 0.137 Uiso 1 1 calc R
N1 N 0.3545(3) 0.17794(7) 0.78230(19) 0.0214(5) Uani 1 1 d .
N2 N 0.4944(3) 0.08733(7) 0.67341(18) 0.0195(4) Uani 1 1 d .
N3 N 0.1348(3) 0.13594(7) 0.61391(19) 0.0195(4) Uani 1 1 d .
N4 N 0.4404(3) 0.08317(8) 0.91722(19) 0.0192(4) Uani 1 1 d .
N5 N 0.1077(3) 0.13805(7) 0.9036(2) 0.0198(4) Uani 1 1 d .
Cl Cl 0.11306(8) 0.04383(2) 0.75928(6) 0.02380(15) Uani 1 1 d .
Fe Fe 0.26903(4) 0.109187(12) 0.77329(3) 0.01693(10) Uani 1 1 d .
O O 0.8979(5) 0.96736(11) 0.6424(4) 0.0815(12) Uani 1 1 d .
H0 H 0.9323 0.9908 0.6640 0.122 Uiso 1 1 calc R
F1 F 0.3626(3) 0.19528(18) 0.3982(2) 0.1289(19) Uani 1 1 d .
F2 F 0.6018(3) 0.21837(6) 0.3415(2) 0.0493(6) Uani 1 1 d .
F3 F 0.3665(4) 0.23233(9) 0.2270(4) 0.1072(15) Uani 1 1 d .
F4 F 0.5500(3) 0.18754(14) 0.1583(2) 0.0949(13) Uani 1 1 d .
F5 F 0.3070(3) 0.16423(7) 0.2131(2) 0.0478(5) Uani 1 1 d .
F6 F 0.5440(4) 0.15060(8) 0.3288(3) 0.0820(11) Uani 1 1 d .
P P 0.45276(8) 0.19137(2) 0.27776(6) 0.02014(15) Uani 1 1 d .

loop_
_atom_site_aniso_label
_atom_site_aniso_U_11
_atom_site_aniso_U_22
_atom_site_aniso_U_33
_atom_site_aniso_U_23
_atom_site_aniso_U_13
_atom_site_aniso_U_12
C1 0.0341(15) 0.0168(14) 0.0250(12) 0.0000(11) 0.0046(10) -0.0106(12)
C2 0.0459(17) 0.0250(17) 0.0234(12) 0.0005(12) 0.0113(12) -0.0130(14)
C3 0.0277(13) 0.0266(16) 0.0231(12) -0.0017(11) 0.0068(10) -0.0067(12)
C4 0.0537(19) 0.0158(15) 0.0273(13) 0.0050(12) -0.0168(13) -0.0010(14)
C5 0.0208(11) 0.0182(14) 0.0178(10) 0.0033(9) 0.0010(8) 0.0040(10)
C6 0.0271(14) 0.0287(17) 0.0310(14) 0.0115(12) -0.0047(11) 0.0031(12)
C7 0.0289(15) 0.038(2) 0.0343(15) 0.0147(14) -0.0131(12) 0.0011(14)
C8 0.0204(12) 0.0385(19) 0.0247(12) 0.0024(12) -0.0064(9) -0.0021(12)
C9 0.0184(11) 0.0223(15) 0.0195(10) -0.0007(10) -0.0008(8) 0.0003(10)
C10 0.0229(12) 0.0183(14) 0.0215(11) 0.0031(10) 0.0014(9) 0.0013(11)
C11 0.0184(11) 0.0190(14) 0.0206(11) 0.0038(10) 0.0004(8) -0.0033(10)
C12 0.0227(12) 0.0207(15) 0.0307(13) 0.0060(11) -0.0035(10) -0.0012(11)
C13 0.0285(14) 0.0240(16) 0.0277(13) 0.0120(12) -0.0083(10) -0.0030(12)
C14 0.0301(14) 0.0277(17) 0.0198(11) 0.0084(11) -0.0022(9) -0.0055(12)
C15 0.0237(12) 0.0218(15) 0.0184(10) 0.0052(10) 0.0016(9) -0.0012(11)
C16 0.0243(12) 0.0167(14) 0.0225(11) -0.0006(10) -0.0033(9) -0.0031(11)
C17 0.0221(12) 0.0176(14) 0.0235(11) 0.0021(10) -0.0062(9) 0.0002(11)
C18 0.0283(14) 0.0200(16) 0.0394(15) -0.0070(13) -0.0032(11) 0.0013(12)
C19 0.0257(14) 0.0303(18) 0.0377(15) -0.0052(13) 0.0016(11) 0.0057(13)
C20 0.0227(13) 0.0299(17) 0.0328(14) 0.0009(12) 0.0010(10) 0.0004(12)
C21 0.0233(12) 0.0171(15) 0.0288(13) -0.0002(11) -0.0013(10) -0.0032(11)
C22 0.0273(13) 0.0234(15) 0.0177(10) 0.0013(10) 0.0008(9) -0.0006(11)
C23 0.0315(14) 0.0207(15) 0.0202(11) 0.0010(10) 0.0016(10) -0.0055(12)
C24 0.0321(15) 0.0279(17) 0.0268(13) -0.0009(12) 0.0045(11) -0.0005(13)
C25 0.118(5) 0.060(3) 0.104(4) -0.040(3) 0.077(4) -0.041(3)
N1 0.0305(12) 0.0160(12) 0.0169(9) 0.0030(8) -0.0053(8) -0.0020(10)
N2 0.0244(11) 0.0183(12) 0.0160(9) 0.0022(8) 0.0022(7) -0.0018(9)
N3 0.0222(10) 0.0190(12) 0.0171(9) 0.0016(8) -0.0018(7) 0.0015(9)
N4 0.0206(10) 0.0181(12) 0.0186(9) 0.0047(8) -0.0004(7) -0.0025(9)
N5 0.0216(10) 0.0154(12) 0.0217(10) 0.0017(8) -0.0039(8) -0.0003(9)
Cl 0.0270(3) 0.0139(3) 0.0299(3) 0.0018(3) -0.0024(2) -0.0024(3)
Fe 0.02105(18) 0.0128(2) 0.01645(15) 0.00228(14) -0.00270(12) -0.00084(14)
O 0.097(3) 0.0401(19) 0.102(3) -0.0107(19) -0.034(2) -0.0138(19)
F1 0.0424(14) 0.319(6) 0.0267(12) -0.014(2) 0.0109(10) -0.021(2)
F2 0.0488(12) 0.0249(11) 0.0703(15) -0.0057(10) -0.0273(11) -0.0066(9)
F3 0.101(2) 0.0411(15) 0.167(3) -0.0153(19) -0.091(2) 0.0289(16)
F4 0.0455(14) 0.216(4) 0.0241(10) -0.0015(16) 0.0118(9) -0.0291(19)
F5 0.0359(11) 0.0450(13) 0.0601(13) -0.0005(11) -0.0156(9) -0.0160(10)
F6 0.0781(18) 0.0271(12) 0.132(3) 0.0066(15) -0.0604(19) -0.0026(12)
P 0.0209(3) 0.0225(4) 0.0170(3) 0.0003(3) 0.0014(2) -0.0018(3)

loop_
_atom_type_symbol
_atom_type_description
_atom_type_scat_dispersion_real
_atom_type_scat_dispersion_imag
_atom_type_scat_source
C C 0.0031 0.0016 'International Tables Vol C Tables 4.2.6.8 and 6.1.1.4'
H H 0.0000 0.0000 'International Tables Vol C Tables 4.2.6.8 and 6.1.1.4'
N N 0.0061 0.0033 'International Tables Vol C Tables 4.2.6.8 and 6.1.1.4'
F F 0.0176 0.0103 'International Tables Vol C Tables 4.2.6.8 and 6.1.1.4'
P P 0.1026 0.0946 'International Tables Vol C Tables 4.2.6.8 and 6.1.1.4'
Cl Cl 0.1480 0.1590 'International Tables Vol C Tables 4.2.6.8 and 6.1.1.4'
Fe Fe 0.3460 0.8440 'International Tables Vol C Tables 4.2.6.8 and 6.1.1.4'
O O 0.0109 0.0061 'International Tables Vol C Tables 4.2.6.8 and 6.1.1.4'

loop_
_geom_angle_atom_site_label_1
_geom_angle_atom_site_label_2
_geom_angle_atom_site_label_3
_geom_angle
N1 C1 C2 113.7(2)
C3 C2 C1 113.3(2)
N2 C3 C2 116.0(2)
N1 C4 C5 115.9(2)
N3 C5 C6 122.2(3)
N3 C5 C4 119.4(2)
C6 C5 C4 118.4(3)
C7 C6 C5 118.9(3)
C6 C7 C8 119.4(3)
C9 C8 C7 118.5(3)
N3 C9 C8 122.9(3)
N2 C10 C11 110.9(2)
N4 C11 C12 121.7(2)
N4 C11 C10 116.2(2)
C12 C11 C10 122.1(3)
C13 C12 C11 119.4(3)
C12 C13 C14 119.2(3)
C15 C14 C13 118.3(3)
N4 C15 C14 122.9(3)
N1 C16 C17 111.9(2)
N5 C17 C18 122.2(3)
N5 C17 C16 115.5(2)
C18 C17 C16 122.1(3)
C19 C18 C17 119.3(3)
C18 C19 C20 118.9(3)
C21 C20 C19 118.7(3)
N5 C21 C20 122.8(3)
C23 C22 N2 112.9(2)
C24 C23 C22 176.3(3)
C16 N1 C4 108.8(2)
C16 N1 C1 108.0(2)
C4 N1 C1 109.5(2)
C16 N1 Fe 105.14(16)
C4 N1 Fe 108.98(17)
C1 N1 Fe 116.09(18)
C10 N2 C22 109.7(2)
C10 N2 C3 107.7(2)
C22 N2 C3 110.4(2)
C10 N2 Fe 102.44(15)
C22 N2 Fe 110.65(16)
C3 N2 Fe 115.47(17)
C5 N3 C9 118.1(2)
C5 N3 Fe 116.31(17)
C9 N3 Fe 125.38(19)
C11 N4 C15 118.5(2)
C11 N4 Fe 114.32(16)
C15 N4 Fe 126.87(19)
C21 N5 C17 118.1(2)
C21 N5 Fe 126.05(19)
C17 N5 Fe 115.74(18)
N3 Fe N4 170.70(8)
N3 Fe N5 94.34(8)
N4 Fe N5 93.49(8)
N3 Fe N1 78.28(8)
N4 Fe N1 98.73(8)
N5 Fe N1 76.40(9)
N3 Fe N2 95.97(8)
N4 Fe N2 75.33(8)
N5 Fe N2 163.84(8)
N1 Fe N2 93.54(9)
N3 Fe Cl 92.94(6)
N4 Fe Cl 91.52(6)
N5 Fe Cl 93.99(6)
N1 Fe Cl 166.28(6)
N2 Fe Cl 97.88(6)
F1 P F3 90.8(3)
F1 P F6 89.8(2)
F3 P F6 178.59(18)
F1 P F4 178.05(14)
F3 P F4 90.1(2)
F6 P F4 89.2(2)
F1 P F5 92.80(16)
F3 P F5 89.37(14)
F6 P F5 91.86(13)
F4 P F5 88.91(14)
F1 P F2 88.02(16)
F3 P F2 91.04(13)
F6 P F2 87.72(12)
F4 P F2 90.25(14)
F5 P F2 179.07(14)

loop_
_geom_bond_atom_site_label_1
_geom_bond_atom_site_label_2
_geom_bond_distance
C1 N1 1.489(4)
C1 C2 1.518(4)
C2 C3 1.514(5)
C3 N2 1.496(4)
C4 N1 1.489(3)
C4 C5 1.498(4)
C5 N3 1.332(4)
C5 C6 1.394(4)
C6 C7 1.374(4)
C7 C8 1.379(5)
C8 C9 1.375(4)
C9 N3 1.350(3)
C10 N2 1.483(3)
C10 C11 1.505(4)
C11 N4 1.343(4)
C11 C12 1.389(4)
C12 C13 1.381(4)
C13 C14 1.385(4)
C14 C15 1.385(4)
C15 N4 1.344(3)
C16 N1 1.479(3)
C16 C17 1.502(4)
C17 N5 1.348(4)
C17 C18 1.381(4)
C18 C19 1.378(4)
C19 C20 1.387(5)
C20 C21 1.382(4)
C21 N5 1.342(4)
C22 C23 1.477(4)
C22 N2 1.488(3)
C23 C24 1.183(4)
C25 O 1.358(6)
N1 Fe 2.281(2)
N2 Fe 2.286(2)
N3 Fe 2.167(2)
N4 Fe 2.189(2)
N5 Fe 2.190(2)
Cl Fe 2.4188(8)
F1 P 1.551(2)
F2 P 1.598(2)
F3 P 1.556(3)
F4 P 1.572(2)
F5 P 1.586(2)
F6 P 1.570(2)
